data_4310749
loop_
_publ_author_name
'Elena Mas-Marz\'a'
'Macarena Poyatos'
'Mercedes Sana\'u'
'Eduardo Peris'

_publ_section_title
;
 Carbene Complexes of Rhodium and Iridium from Tripodal N-Heterocyclic
 Carbene Ligands: Synthesis and Catalytic Properties
;
_journal_name_full 'Inorganic Chemistry'
_journal_page_first 2213
_journal_page_last 2219
_journal_paper_doi 10.1021/ic035317p
_journal_volume 43
_journal_year 2004
_chemical_formula_sum 'C34 H55 F12 N6 P2 Rh'
_chemical_formula_weight 940.69
_chemical_name_systematic
; 
 ? 
;
_space_group_IT_number 9
_symmetry_cell_setting monoclinic
_symmetry_space_group_name_Hall 'C -2yc'
_symmetry_space_group_name_H-M 'C 1 c 1'
_atom_sites_solution_hydrogens geom
_atom_sites_solution_primary direct
_atom_sites_solution_secondary difmap
_audit_creation_method SHELXL-97
_cell_angle_alpha 90.00
_cell_angle_beta 120.20(3)
_cell_angle_gamma 90.00
_cell_formula_units_Z 8
_cell_length_a 33.544(7)
_cell_length_b 10.027(2)
_cell_length_c 28.873(6)
_cell_measurement_temperature 293(2)
_cell_volume 8393(4)
_computing_structure_refinement 'SHELXL-97 (Sheldrick, 1997)'
_computing_structure_solution 'SHELXS-97 (Sheldrick, 1990)'
_diffrn_ambient_temperature 293(2)
_diffrn_measured_fraction_theta_full 0.995
_diffrn_measured_fraction_theta_max 0.995
_diffrn_radiation_monochromator graphite
_diffrn_radiation_source 'fine-focus sealed tube'
_diffrn_radiation_type MoK\a
_diffrn_radiation_wavelength 0.71073
_diffrn_reflns_av_R_equivalents 0.2324
_diffrn_reflns_av_sigmaI/netI 0.1915
_diffrn_reflns_limit_h_max 43
_diffrn_reflns_limit_h_min -43
_diffrn_reflns_limit_k_max 12
_diffrn_reflns_limit_k_min -13
_diffrn_reflns_limit_l_max 37
_diffrn_reflns_limit_l_min -25
_diffrn_reflns_number 29035
_diffrn_reflns_theta_full 27.58
_diffrn_reflns_theta_max 27.58
_diffrn_reflns_theta_min 1.40
_exptl_absorpt_coefficient_mu 0.569
_exptl_crystal_density_diffrn 1.489
_exptl_crystal_density_method 'not measured'
_exptl_crystal_F_000 3872
_refine_diff_density_max 1.503
_refine_diff_density_min -0.932
_refine_diff_density_rms 0.167
_refine_ls_abs_structure_details 'Flack H D (1983), Acta Cryst. A39, 876-881'
_refine_ls_abs_structure_Flack 0.00
_refine_ls_extinction_method none
_refine_ls_goodness_of_fit_ref 0.952
_refine_ls_hydrogen_treatment mixed
_refine_ls_matrix_type full
_refine_ls_number_parameters 985
_refine_ls_number_reflns 15998
_refine_ls_number_restraints 2
_refine_ls_restrained_S_all 0.952
_refine_ls_R_factor_all 0.1946
_refine_ls_R_factor_gt 0.0867
_refine_ls_shift/su_max 0.797
_refine_ls_shift/su_mean 0.189
_refine_ls_structure_factor_coef Fsqd
_refine_ls_weighting_details 'calc w=1/[\s^2^(Fo^2^)+(0.1776P)^2^+0.0000P] where P=(Fo^2^+2Fc^2^)/3'
_refine_ls_weighting_scheme calc
_refine_ls_wR_factor_gt 0.2248
_refine_ls_wR_factor_ref 0.3230
_reflns_number_gt 6979
_reflns_number_total 15998
_reflns_threshold_expression >2sigma(I)
_cod_data_source_file ic035317psi20040116_055819.cif
_cod_data_source_block compound_8-Rh
_cod_original_cell_volume 8393(3)
_cod_database_code 4310749

loop_
_symmetry_equiv_pos_as_xyz
'x, y, z'
'x, -y, z+1/2'
'x+1/2, y+1/2, z'
'x+1/2, -y+1/2, z+1/2'

loop_
_atom_site_label
_atom_site_type_symbol
_atom_site_fract_x
_atom_site_fract_y
_atom_site_fract_z
_atom_site_U_iso_or_equiv
_atom_site_adp_type
_atom_site_occupancy
_atom_site_symmetry_multiplicity
_atom_site_calc_flag
_atom_site_refinement_flags
_atom_site_disorder_assembly
_atom_site_disorder_group
Rh1 Rh 0.04749(4) 0.41387(19) 0.44198(4) 0.0459(5) Uani 1 1 d . . .
N1 N -0.2075(7) 0.455(3) 0.2168(8) 0.059(6) Uani 1 1 d . . .
N2 N -0.1463(9) 0.566(2) 0.2553(10) 0.061(7) Uani 1 1 d . . .
N3 N 0.0154(7) 0.697(2) 0.4115(7) 0.045(5) Uani 1 1 d . . .
N4 N 0.0712(7) 0.701(2) 0.4877(8) 0.047(5) Uani 1 1 d . . .
N5 N -0.0467(7) 0.452(2) 0.4258(8) 0.045(5) Uani 1 1 d . . .
N6 N -0.0031(8) 0.4140(19) 0.5069(10) 0.063(7) Uani 1 1 d . . .
C1 C 0.0360(11) 0.364(3) 0.5553(11) 0.075(9) Uani 1 1 d . . .
H1A H 0.0606 0.3385 0.5489 0.090 Uiso 1 1 calc R . .
H1B H 0.0273 0.2881 0.5689 0.090 Uiso 1 1 calc R . .
C2 C 0.1106(14) 0.185(4) 0.4828(17) 0.113(13) Uani 1 1 d . . .
H2A H 0.1125 0.0971 0.4703 0.135 Uiso 1 1 calc R . .
H2B H 0.1263 0.1794 0.5216 0.135 Uiso 1 1 calc R . .
C3 C -0.0677(7) 0.602(2) 0.3452(8) 0.039(6) Uani 1 1 d . . .
C4 C 0.1168(10) 0.404(3) 0.4533(10) 0.058(7) Uani 1 1 d . . .
H4A H 0.1363 0.4821 0.4705 0.070 Uiso 1 1 calc R . .
C5 C 0.0605(9) 0.205(2) 0.4652(9) 0.062(8) Uani 1 1 d . . .
H5A H 0.0488 0.1684 0.4875 0.075 Uiso 1 1 calc R . .
C6 C -0.0210(8) 0.647(3) 0.3515(9) 0.048(6) Uani 1 1 d . . .
H6A H -0.0266 0.7191 0.3266 0.057 Uiso 1 1 calc R . .
H6B H -0.0076 0.5733 0.3423 0.057 Uiso 1 1 calc R . .
C7 C -0.1813(10) 0.651(3) 0.2456(9) 0.070(9) Uani 1 1 d . . .
H7A H -0.1781 0.7418 0.2536 0.084 Uiso 1 1 calc R . .
C9 C -0.0673(8) 0.467(3) 0.3665(9) 0.046(6) Uani 1 1 d . . .
H9A H -0.0506 0.4083 0.3554 0.055 Uiso 1 1 calc R . .
H9B H -0.0988 0.4356 0.3494 0.055 Uiso 1 1 calc R . .
C10 C 0.0525(7) 0.493(2) 0.5989(7) 0.050(6) Uani 1 1 d . . .
H10A H 0.0561 0.5742 0.5829 0.060 Uiso 1 1 calc R . .
H10B H 0.0301 0.5093 0.6102 0.060 Uiso 1 1 calc R . .
C12 C -0.0895(8) 0.706(2) 0.3676(9) 0.050(6) Uani 1 1 d . . .
H12A H -0.0707 0.7105 0.4059 0.074 Uiso 1 1 calc R . .
H12B H -0.1200 0.6774 0.3581 0.074 Uiso 1 1 calc R . .
H12C H -0.0909 0.7919 0.3524 0.074 Uiso 1 1 calc R . .
C13 C -0.2195(7) 0.585(4) 0.2232(12) 0.088(12) Uani 1 1 d . . .
H13A H -0.2488 0.6165 0.2135 0.106 Uiso 1 1 calc R . .
C14 C 0.0561(9) 0.824(3) 0.4756(8) 0.067(8) Uani 1 1 d . . .
H14A H 0.0694 0.8977 0.4977 0.081 Uiso 1 1 calc R . .
C16 C -0.0957(9) 0.600(2) 0.2830(9) 0.049(7) Uani 1 1 d . . .
H16A H -0.0930 0.6879 0.2706 0.059 Uiso 1 1 calc R . .
H16B H -0.0808 0.5376 0.2709 0.059 Uiso 1 1 calc R . .
C17 C 0.0996(7) 0.449(3) 0.6472(10) 0.066(8) Uani 1 1 d . . .
H17A H 0.0958 0.3638 0.6604 0.079 Uiso 1 1 calc R . .
H17B H 0.1217 0.4372 0.6353 0.079 Uiso 1 1 calc R . .
C18 C 0.1566(8) 0.718(3) 0.5472(9) 0.063(8) Uani 1 1 d . . .
H18A H 0.1538 0.8143 0.5442 0.075 Uiso 1 1 calc R . .
H18B H 0.1623 0.6864 0.5193 0.075 Uiso 1 1 calc R . .
C19 C 0.1969(9) 0.684(3) 0.5998(10) 0.085(9) Uani 1 1 d . . .
H19A H 0.1902 0.7117 0.6274 0.101 Uiso 1 1 calc R . .
H19B H 0.2229 0.7368 0.6044 0.101 Uiso 1 1 calc R . .
C20 C 0.1153(13) 0.666(4) 0.5381(14) 0.096(11) Uani 1 1 d . . .
H20A H 0.1116 0.6915 0.5682 0.116 Uiso 1 1 calc R . .
H20B H 0.1182 0.5695 0.5392 0.116 Uiso 1 1 calc R . .
C22 C 0.047(2) 0.200(5) 0.363(2) 0.453(15) Uani 1 1 d . . .
H22A H 0.0680 0.1245 0.3741 0.543 Uiso 1 1 calc R . .
H22B H 0.0203 0.1763 0.3294 0.543 Uiso 1 1 calc R . .
C23 C 0.0821(9) 0.419(2) 0.3947(11) 0.051(6) Uani 1 1 d . . .
H23A H 0.0821 0.5066 0.3795 0.061 Uiso 1 1 calc R . .
C24 C -0.0748(9) 0.459(2) 0.4505(13) 0.061(8) Uani 1 1 d . . .
H24A H -0.1064 0.4746 0.4335 0.073 Uiso 1 1 calc R . .
C25 C 0.1174(9) 0.548(4) 0.6910(10) 0.120(15) Uani 1 1 d . . .
H25A H 0.1489 0.5271 0.7169 0.181 Uiso 1 1 calc R . .
H25B H 0.0991 0.5459 0.7079 0.181 Uiso 1 1 calc R . .
H25C H 0.1160 0.6354 0.6766 0.181 Uiso 1 1 calc R . .
C26 C 0.1403(9) 0.273(4) 0.4705(14) 0.104(13) Uani 1 1 d . . .
H26A H 0.1705 0.2834 0.5021 0.124 Uiso 1 1 calc R . .
H26B H 0.1440 0.2340 0.4422 0.124 Uiso 1 1 calc R . .
C27 C -0.2423(11) 0.391(3) 0.1012(14) 0.125(10) Uani 1 1 d . . .
H27A H -0.2712 0.4345 0.0769 0.150 Uiso 1 1 calc R . .
H27B H -0.2186 0.4587 0.1157 0.150 Uiso 1 1 calc R . .
C29 C 0.0195(8) 0.827(2) 0.4279(10) 0.050(6) Uani 1 1 d . . .
H29A H 0.0008 0.8994 0.4095 0.060 Uiso 1 1 calc R . .
C30 C 0.2126(12) 0.532(3) 0.6102(11) 0.109(11) Uani 1 1 d . . .
H30A H 0.2371 0.5217 0.6466 0.164 Uiso 1 1 calc R . .
H30B H 0.2231 0.5059 0.5863 0.164 Uiso 1 1 calc R . .
H30C H 0.1869 0.4775 0.6042 0.164 Uiso 1 1 calc R . .
C31 C -0.0489(12) 0.440(3) 0.4981(15) 0.079(10) Uani 1 1 d . . .
H31A H -0.0571 0.4424 0.5244 0.094 Uiso 1 1 calc R . .
C32 C -0.2472(19) 0.325(9) 0.154(4) 0.68(14) Uani 1 1 d . . .
H32A H -0.2803 0.3112 0.1360 0.815 Uiso 1 1 calc R . .
H32B H -0.2349 0.2362 0.1559 0.815 Uiso 1 1 calc R . .
C41 C -0.0081(11) 0.424(2) 0.4551(10) 0.059(8) Uani 1 1 d . . .
C42 C -0.2407(13) 0.332(4) 0.1925(13) 0.141(17) Uani 1 1 d . . .
H42A H -0.2261 0.2517 0.2125 0.169 Uiso 1 1 calc R . .
H42B H -0.2690 0.3469 0.1931 0.169 Uiso 1 1 calc R . .
C44 C -0.2312(13) 0.296(4) 0.0689(16) 0.173(19) Uani 1 1 d . . .
H44A H -0.2260 0.3461 0.0440 0.260 Uiso 1 1 calc R . .
H44B H -0.2566 0.2361 0.0496 0.260 Uiso 1 1 calc R . .
H44C H -0.2040 0.2466 0.0925 0.260 Uiso 1 1 calc R . .
C49 C 0.0456(8) 0.614(2) 0.4485(10) 0.041(5) Uani 1 1 d . . .
C43 C -0.1619(5) 0.4412(14) 0.2410(5) 0.044(5) Uani 1 1 d . . .
H43A H -0.1449 0.3634 0.2466 0.052 Uiso 1 1 calc R . .
C40 C 0.0676(5) 0.2989(14) 0.3537(5) 0.091(10) Uani 1 1 d R . .
H40A H 0.0470 0.3323 0.3179 0.109 Uiso 1 1 calc R . .
H40B H 0.0949 0.2649 0.3544 0.109 Uiso 1 1 calc R . .
C21 C 0.0295(5) 0.2098(14) 0.4070(5) 0.074(9) Uani 1 1 d R . .
H21A H -0.0023 0.1812 0.3941 0.088 Uiso 1 1 calc R . .
Rh2 Rh -0.15300(4) 0.91407(19) 0.03714(4) 0.0453(5) Uani 1 1 d . . .
N7 N 0.0369(8) 1.073(2) 0.2206(9) 0.047(5) Uani 1 1 d . . .
N8 N -0.1754(8) 1.194(2) -0.0080(8) 0.057(6) Uani 1 1 d . . .
N9 N 0.1033(10) 0.951(3) 0.2610(10) 0.065(7) Uani 1 1 d . . .
N10 N -0.1055(8) 0.9134(18) -0.0304(8) 0.053(6) Uani 1 1 d . . .
N11 N -0.0534(7) 0.956(2) 0.0600(9) 0.052(6) Uani 1 1 d . . .
N12 N -0.1174(8) 1.194(2) 0.0735(9) 0.055(6) Uani 1 1 d . . .
C51 C -0.0868(9) 1.163(3) 0.1201(10) 0.054(6) Uani 1 1 d . . .
H51A H -0.1001 1.0932 0.1314 0.065 Uiso 1 1 calc R . .
H51B H -0.0827 1.2396 0.1424 0.065 Uiso 1 1 calc R . .
C52 C -0.1446(8) 0.887(2) -0.0785(10) 0.048(6) Uani 1 1 d . . .
H52A H -0.1698 0.8791 -0.0713 0.058 Uiso 1 1 calc R . .
H52B H -0.1405 0.8004 -0.0902 0.058 Uiso 1 1 calc R . .
C53 C -0.0313(11) 0.967(4) 0.0330(13) 0.106(12) Uani 1 1 d . . .
H53 H -0.0008 0.9937 0.0475 0.128 Uiso 1 1 calc R . .
C54 C -0.1701(8) 0.706(3) 0.0136(12) 0.067(8) Uani 1 1 d . . .
H54A H -0.1567 0.6761 -0.0078 0.080 Uiso 1 1 calc R . .
C56 C -0.1604(14) 0.977(4) -0.1243(15) 0.111(13) Uani 1 1 d . . .
H56A H -0.1387 0.9698 -0.1371 0.134 Uiso 1 1 calc R . .
H56B H -0.1579 1.0675 -0.1111 0.134 Uiso 1 1 calc R . .
C57 C -0.0165(10) 1.213(3) 0.1158(12) 0.065(8) Uani 1 1 d . . .
H57A H 0.0140 1.1855 0.1250 0.097 Uiso 1 1 calc R . .
H57B H -0.0149 1.2987 0.1317 0.097 Uiso 1 1 calc R . .
H57C H -0.0355 1.2200 0.0776 0.097 Uiso 1 1 calc R . .
C58 C -0.1829(13) 0.915(4) 0.0917(18) 0.095(13) Uani 1 1 d . . .
H58A H -0.1821 1.0017 0.1081 0.114 Uiso 1 1 calc R . .
C59 C -0.0617(9) 0.931(2) -0.0225(11) 0.061(7) Uani 1 1 d . . .
H59 H -0.0531 0.9217 -0.0484 0.074 Uiso 1 1 calc R . .
C61 C -0.0379(10) 0.966(2) 0.1134(11) 0.062(8) Uani 1 1 d . . .
H61A H -0.0069 0.9300 0.1327 0.075 Uiso 1 1 calc R . .
H61B H -0.0572 0.9102 0.1216 0.075 Uiso 1 1 calc R . .
C62 C -0.0089(9) 1.103(3) 0.1998(10) 0.063(8) Uani 1 1 d . . .
H62A H -0.0114 1.1866 0.2148 0.076 Uiso 1 1 calc R . .
H62B H -0.0229 1.0341 0.2107 0.076 Uiso 1 1 calc R . .
C64 C -0.1506(6) 0.6796(17) 0.1085(7) 0.051(4) Uani 1 1 d . . .
H64A H -0.1768 0.6203 0.0967 0.061 Uiso 1 1 calc R . .
H64B H -0.1240 0.6367 0.1380 0.061 Uiso 1 1 calc R . .
C65 C -0.2277(16) 1.053(3) -0.221(2) 0.18(2) Uani 1 1 d . . .
H65A H -0.2557 1.0158 -0.2498 0.268 Uiso 1 1 calc R . .
H65B H -0.2055 1.0617 -0.2326 0.268 Uiso 1 1 calc R . .
H65C H -0.2340 1.1391 -0.2118 0.268 Uiso 1 1 calc R . .
C66 C -0.1604(9) 0.810(3) 0.1281(8) 0.072(7) Uani 1 1 d . . .
H66A H -0.1787 0.7883 0.1445 0.087 Uiso 1 1 calc R . .
H66B H -0.1311 0.8440 0.1563 0.087 Uiso 1 1 calc R . .
C67 C -0.2089(17) 0.962(4) -0.1730(16) 0.136(16) Uani 1 1 d . . .
H67A H -0.2108 0.8718 -0.1862 0.163 Uiso 1 1 calc R . .
H67B H -0.2302 0.9666 -0.1596 0.163 Uiso 1 1 calc R . .
C68 C 0.0733(9) 1.158(2) 0.2378(11) 0.057(7) Uani 1 1 d . . .
H68 H 0.0715 1.2502 0.2334 0.068 Uiso 1 1 calc R . .
C69 C -0.1414(8) 0.7018(17) 0.0624(10) 0.054(6) Uani 1 1 d . . .
H69A H -0.1112 0.6684 0.0701 0.065 Uiso 1 1 calc R . .
C71 C -0.1266(10) 1.319(3) 0.0530(13) 0.084(10) Uani 1 1 d . . .
H71A H -0.1102 1.3921 0.0736 0.101 Uiso 1 1 calc R . .
C72 C 0.0562(13) 0.966(4) 0.2347(12) 0.110(13) Uani 1 1 d . . .
H72A H 0.0382 0.8893 0.2273 0.132 Uiso 1 1 calc R . .
C73 C 0.1329(8) 0.845(3) 0.2859(11) 0.069(8) Uani 1 1 d . . .
H73A H 0.1566 0.8465 0.2760 0.082 Uiso 1 1 calc R . .
H73B H 0.1156 0.7630 0.2721 0.082 Uiso 1 1 calc R . .
C74 C 0.1115(11) 1.088(2) 0.2614(10) 0.070(9) Uani 1 1 d . . .
H74A H 0.1409 1.1250 0.2768 0.084 Uiso 1 1 calc R . .
C75 C 0.112(4) 0.834(9) 0.404(3) 0.58(10) Uani 1 1 d . . .
H75A H 0.0823 0.8179 0.4001 0.874 Uiso 1 1 calc R . .
H75B H 0.1219 0.9228 0.4172 0.874 Uiso 1 1 calc R . .
H75C H 0.1338 0.7710 0.4292 0.874 Uiso 1 1 calc R . .
C76 C 0.1096(9) 0.820(5) 0.3569(11) 0.148(14) Uani 1 1 d . . .
H76A H 0.0856 0.8800 0.3325 0.178 Uiso 1 1 calc R . .
H76B H 0.0982 0.7302 0.3448 0.178 Uiso 1 1 calc R . .
C80 C 0.1561(7) 0.842(2) 0.3459(8) 0.068(6) Uani 1 1 d . . .
H80A H 0.1722 0.9251 0.3615 0.081 Uiso 1 1 calc R . .
H80B H 0.1779 0.7688 0.3607 0.081 Uiso 1 1 calc R . .
C87 C -0.2157(6) 1.157(2) -0.0598(7) 0.037(4) Uani 1 1 d . . .
H87A H -0.2174 1.0606 -0.0631 0.044 Uiso 1 1 calc R . .
H87B H -0.2117 1.1923 -0.0885 0.044 Uiso 1 1 calc R . .
C81 C -0.2619(12) 1.211(4) -0.0663(13) 0.096(11) Uani 1 1 d . . .
H81A H -0.2598 1.3064 -0.0606 0.115 Uiso 1 1 calc R . .
H81B H -0.2676 1.1696 -0.0398 0.115 Uiso 1 1 calc R . .
C82 C -0.1603(11) 1.333(2) 0.0017(13) 0.073(9) Uani 1 1 d . . .
H82A H -0.1707 1.4071 -0.0205 0.088 Uiso 1 1 calc R . .
C83 C -0.3155(12) 1.050(5) -0.134(2) 0.16(2) Uani 1 1 d . . .
H83A H -0.3414 1.0380 -0.1695 0.244 Uiso 1 1 calc R . .
H83B H -0.3236 1.0217 -0.1082 0.244 Uiso 1 1 calc R . .
H83C H -0.2899 0.9986 -0.1302 0.244 Uiso 1 1 calc R . .
C84 C -0.3042(12) 1.176(5) -0.1267(17) 0.153(18) Uani 1 1 d . . .
H84A H -0.3310 1.2280 -0.1335 0.184 Uiso 1 1 calc R . .
H84B H -0.2953 1.2032 -0.1525 0.184 Uiso 1 1 calc R . .
C85 C -0.2176(9) 0.900(3) 0.0411(9) 0.050(6) Uani 1 1 d . . .
H85A H -0.2363 0.9807 0.0275 0.060 Uiso 1 1 calc R . .
C86 C -0.0368(10) 1.114(2) 0.1364(11) 0.052(7) Uani 1 1 d . . .
C90 C -0.1025(6) 0.9193(17) 0.0173(9) 0.044(6) Uani 1 1 d . . .
C91 C -0.2426(10) 0.776(3) 0.0044(12) 0.085(10) Uani 1 1 d . . .
H91A H -0.2545 0.7240 0.0232 0.102 Uiso 1 1 calc R . .
H91B H -0.2693 0.8109 -0.0274 0.102 Uiso 1 1 calc R . .
C92 C -0.2211(8) 0.680(3) -0.0147(12) 0.079(9) Uani 1 1 d . . .
H92A H -0.2342 0.6889 -0.0531 0.095 Uiso 1 1 calc R . .
H92B H -0.2267 0.5894 -0.0073 0.095 Uiso 1 1 calc R . .
C103 C -0.1517(11) 1.113(3) 0.0361(13) 0.061(7) Uani 1 1 d . . .
P1 P -0.0982(4) 1.0734(8) 0.2702(4) 0.066(2) Uani 1 1 d . . .
F11 F -0.1210(10) 1.086(2) 0.2108(7) 0.197(15) Uani 1 1 d . . .
F12 F -0.0730(10) 1.210(2) 0.2734(13) 0.157(10) Uani 1 1 d . . .
F13 F -0.0633(14) 0.995(3) 0.2607(15) 0.230(18) Uani 1 1 d . . .
F14 F -0.0654(8) 1.032(2) 0.3281(11) 0.197(15) Uani 1 1 d . . .
F15 F -0.1245(7) 0.9443(19) 0.2646(10) 0.108(7) Uani 1 1 d . . .
F16 F -0.1381(7) 1.150(2) 0.2695(12) 0.151(9) Uani 1 1 d . . .
P2 P -0.0077(4) 0.5718(8) 0.2107(4) 0.068(3) Uani 1 1 d . . .
F21 F 0.0219(12) 0.650(3) 0.1926(12) 0.181(13) Uani 1 1 d . . .
F22 F 0.0283(12) 0.604(3) 0.2729(10) 0.182(13) Uani 1 1 d . . .
F23 F -0.0436(10) 0.499(3) 0.2148(17) 0.215(17) Uani 1 1 d . . .
F24 F -0.0316(9) 0.558(3) 0.1484(7) 0.148(10) Uani 1 1 d . . .
F25 F -0.0369(9) 0.703(2) 0.1998(8) 0.136(10) Uani 1 1 d . . .
F26 F 0.0212(8) 0.4358(18) 0.2177(8) 0.104(7) Uani 1 1 d . . .
P3 P -0.2226(3) 0.5190(10) -0.1518(3) 0.071(2) Uani 1 1 d . . .
F31 F -0.2467(7) 0.656(3) -0.1569(13) 0.171(13) Uani 1 1 d . . .
F32 F -0.1944(7) 0.381(2) -0.1396(8) 0.121(7) Uani 1 1 d . . .
F33 F -0.2573(8) 0.497(5) -0.2074(8) 0.240(18) Uani 1 1 d . . .
F34 F -0.2553(9) 0.467(2) -0.1320(11) 0.123(9) Uani 1 1 d . . .
F35 F -0.1914(8) 0.5770(18) -0.1713(9) 0.100(7) Uani 1 1 d . . .
F36 F -0.1882(8) 0.567(3) -0.0962(8) 0.136(10) Uani 1 1 d . . .
P4 P 0.1179(3) 0.0188(10) 0.6305(3) 0.065(2) Uani 1 1 d . . .
F41 F 0.0808(8) 0.079(2) 0.6462(9) 0.114(9) Uani 1 1 d . . .
F42 F 0.1366(9) 0.1621(19) 0.6322(12) 0.162(11) Uani 1 1 d . . .
F43 F 0.1020(11) -0.115(2) 0.6295(17) 0.231(18) Uani 1 1 d . . .
F44 F 0.1546(9) -0.013(4) 0.6900(10) 0.200(14) Uani 1 1 d . . .
F45 F 0.1493(7) -0.0434(19) 0.6099(9) 0.109(7) Uani 1 1 d . . .
F46 F 0.0785(8) 0.046(2) 0.5664(8) 0.118(7) Uani 1 1 d . . .

loop_
_atom_site_aniso_label
_atom_site_aniso_U_11
_atom_site_aniso_U_22
_atom_site_aniso_U_33
_atom_site_aniso_U_23
_atom_site_aniso_U_13
_atom_site_aniso_U_12
Rh1 0.0429(12) 0.0476(14) 0.0493(12) 0.0024(10) 0.0247(10) 0.0049(10)
N1 0.030(11) 0.088(18) 0.045(13) 0.011(12) 0.007(10) -0.009(11)
N2 0.059(15) 0.046(15) 0.059(14) 0.012(11) 0.016(12) 0.004(12)
N3 0.042(11) 0.049(13) 0.035(9) -0.006(8) 0.013(8) -0.017(9)
N4 0.046(12) 0.041(12) 0.054(13) -0.025(9) 0.025(10) -0.015(9)
N5 0.036(10) 0.050(11) 0.036(9) 0.002(7) 0.010(8) 0.012(8)
N6 0.047(13) 0.050(13) 0.096(18) -0.019(11) 0.040(13) -0.004(10)
C1 0.10(2) 0.076(17) 0.051(14) 0.019(12) 0.041(15) 0.023(15)
C2 0.12(3) 0.09(2) 0.13(3) 0.07(2) 0.06(2) 0.05(2)
C3 0.025(11) 0.058(16) 0.026(10) -0.006(9) 0.008(8) 0.013(10)
C4 0.049(13) 0.089(17) 0.042(13) 0.003(11) 0.027(11) 0.009(11)
C5 0.079(18) 0.020(10) 0.054(14) 0.019(9) 0.007(12) -0.005(10)
C6 0.046(13) 0.060(14) 0.031(10) -0.014(9) 0.016(9) -0.017(10)
C7 0.054(19) 0.10(2) 0.033(12) -0.002(12) 0.004(12) 0.021(16)
C9 0.033(13) 0.051(16) 0.054(15) -0.007(12) 0.021(12) -0.001(11)
C10 0.051(12) 0.047(11) 0.033(10) 0.002(8) 0.006(8) 0.012(9)
C12 0.061(15) 0.049(13) 0.052(13) 0.010(10) 0.039(12) 0.028(11)
C13 0.012(10) 0.14(3) 0.084(19) 0.023(18) 0.005(11) 0.033(14)
C14 0.075(16) 0.079(19) 0.040(12) -0.040(11) 0.023(11) -0.054(14)
C16 0.053(16) 0.047(14) 0.049(13) -0.014(10) 0.027(12) 0.004(11)
C17 0.029(10) 0.080(18) 0.065(16) -0.001(12) 0.006(10) 0.021(10)
C18 0.031(13) 0.09(2) 0.041(13) -0.009(12) -0.003(10) -0.012(12)
C19 0.076(17) 0.087(18) 0.064(14) -0.011(12) 0.016(13) -0.050(15)
C20 0.12(3) 0.08(2) 0.09(2) -0.005(18) 0.06(2) 0.02(2)
C22 0.89(6) 0.43(3) 0.37(4) -0.356(19) 0.56(5) -0.576
C23 0.050(14) 0.068(16) 0.061(14) -0.001(11) 0.047(13) 0.007(11)
C24 0.029(13) 0.066(14) 0.09(2) 0.029(14) 0.035(14) 0.005(10)
C25 0.047(13) 0.24(4) 0.044(13) -0.050(18) 0.002(11) -0.005(18)
C26 0.026(12) 0.12(3) 0.12(2) -0.042(19) 0.009(14) 0.031(14)
C27 0.11(2) 0.11(2) 0.16(3) -0.045(19) 0.07(2) -0.056(18)
C29 0.060(15) 0.032(12) 0.070(16) 0.002(11) 0.042(14) 0.016(11)
C30 0.13(3) 0.11(2) 0.071(17) -0.007(15) 0.043(18) 0.04(2)
C31 0.09(2) 0.065(17) 0.10(2) -0.030(15) 0.06(2) 0.006(15)
C32 0.13(4) 0.62(14) 0.71(17) 0.60(14) -0.22(7) -0.19(6)
C41 0.10(2) 0.054(14) 0.051(13) 0.023(10) 0.061(16) 0.021(13)
C42 0.10(3) 0.13(3) 0.09(2) 0.06(2) -0.032(18) -0.02(2)
C44 0.20(3) 0.19(4) 0.22(4) -0.16(3) 0.17(3) -0.15(3)
C49 0.022(10) 0.071(15) 0.036(11) 0.007(10) 0.018(9) 0.008(10)
C43 0.030(9) 0.037(10) 0.043(10) -0.012(8) 0.004(7) 0.001(7)
C40 0.13(2) 0.100(19) 0.097(19) -0.042(15) 0.099(19) -0.019(16)
C21 0.060(15) 0.064(15) 0.057(13) 0.028(10) -0.001(10) -0.018(11)
Rh2 0.0416(12) 0.0425(13) 0.0531(12) -0.0006(10) 0.0247(10) -0.0038(10)
N7 0.051(14) 0.039(12) 0.045(12) -0.003(8) 0.020(11) -0.006(10)
N8 0.051(14) 0.056(14) 0.050(12) -0.021(10) 0.014(11) -0.026(11)
N9 0.069(18) 0.068(18) 0.055(15) -0.003(13) 0.031(14) -0.017(14)
N10 0.069(14) 0.066(15) 0.036(10) -0.026(9) 0.035(10) -0.016(10)
N11 0.049(12) 0.058(13) 0.067(14) -0.012(10) 0.043(11) 0.000(9)
N12 0.054(14) 0.032(11) 0.061(14) -0.009(9) 0.015(11) -0.016(9)
C51 0.055(15) 0.049(12) 0.061(15) -0.014(11) 0.031(13) -0.007(10)
C52 0.039(11) 0.044(12) 0.053(13) -0.008(9) 0.017(10) -0.002(8)
C53 0.06(2) 0.21(4) 0.07(2) -0.01(2) 0.053(18) -0.02(2)
C54 0.030(11) 0.085(19) 0.09(2) 0.007(14) 0.038(13) -0.021(11)
C56 0.17(3) 0.11(3) 0.14(3) -0.01(2) 0.14(3) -0.01(2)
C57 0.057(18) 0.071(19) 0.075(18) 0.018(14) 0.041(15) 0.010(14)
C58 0.08(2) 0.10(3) 0.12(3) -0.05(2) 0.06(2) -0.022(19)
C59 0.043(12) 0.096(18) 0.063(15) -0.040(12) 0.040(11) -0.016(11)
C61 0.08(2) 0.033(14) 0.068(19) -0.023(13) 0.031(16) -0.010(13)
C62 0.049(15) 0.081(18) 0.048(13) -0.044(12) 0.016(11) -0.007(12)
C64 0.059(10) 0.051(10) 0.061(10) 0.018(8) 0.045(9) 0.009(8)
C65 0.29(6) 0.09(2) 0.33(6) 0.06(3) 0.28(6) 0.04(3)
C66 0.083(14) 0.09(2) 0.038(12) -0.012(12) 0.027(11) -0.027(13)
C67 0.19(4) 0.14(3) 0.09(3) -0.02(2) 0.09(3) 0.00(3)
C68 0.057(16) 0.027(11) 0.093(19) -0.006(11) 0.043(14) -0.012(10)
C69 0.061(13) 0.026(10) 0.093(15) 0.022(9) 0.052(12) 0.000(9)
C71 0.056(18) 0.06(2) 0.10(2) -0.001(17) 0.016(17) 0.026(15)
C72 0.14(3) 0.12(3) 0.08(2) -0.07(2) 0.06(2) -0.09(3)
C73 0.037(14) 0.078(18) 0.083(19) 0.015(15) 0.025(14) 0.016(12)
C74 0.12(2) 0.055(13) 0.052(13) -0.024(11) 0.058(16) -0.043(15)
C75 1.1(2) 0.54(12) 0.45(10) 0.47(10) 0.62(14) 0.70(15)
C76 0.053(16) 0.27(5) 0.080(18) 0.00(2) 0.001(13) 0.00(2)
C80 0.081(14) 0.081(14) 0.060(11) 0.039(11) 0.049(11) 0.046(11)
C87 0.032(9) 0.051(11) 0.025(8) 0.003(7) 0.012(7) 0.020(8)
C81 0.09(3) 0.10(3) 0.11(3) 0.012(19) 0.07(2) 0.01(2)
C82 0.09(2) 0.015(11) 0.13(2) -0.015(12) 0.067(19) -0.024(11)
C83 0.045(19) 0.15(4) 0.28(6) 0.00(4) 0.07(3) -0.01(2)
C84 0.06(2) 0.22(5) 0.14(3) -0.02(3) 0.02(2) -0.08(2)
C85 0.033(10) 0.079(15) 0.041(13) -0.012(10) 0.021(10) 0.002(9)
C86 0.062(17) 0.024(12) 0.067(17) -0.005(10) 0.032(14) -0.001(10)
C90 0.011(7) 0.018(9) 0.074(14) 0.007(8) 0.000(8) 0.005(7)
C91 0.063(17) 0.09(2) 0.095(19) -0.056(16) 0.036(15) -0.013(14)
C92 0.033(11) 0.10(2) 0.100(19) -0.050(16) 0.033(12) -0.031(12)
C103 0.070(18) 0.041(15) 0.057(15) 0.012(13) 0.021(13) 0.014(14)
P1 0.078(7) 0.060(6) 0.066(5) 0.013(4) 0.040(5) 0.000(4)
F11 0.27(3) 0.25(3) 0.047(10) 0.011(12) 0.059(14) -0.14(2)
F12 0.18(2) 0.069(14) 0.26(3) 0.021(16) 0.14(2) -0.005(14)
F13 0.39(5) 0.13(2) 0.34(4) 0.08(2) 0.31(4) 0.14(3)
F14 0.108(14) 0.121(15) 0.21(2) 0.096(16) -0.035(15) -0.041(12)
F15 0.098(15) 0.075(12) 0.160(18) -0.014(11) 0.071(14) -0.047(10)
F16 0.116(13) 0.080(12) 0.28(3) 0.048(14) 0.119(16) 0.045(10)
P2 0.082(7) 0.050(5) 0.077(6) -0.007(4) 0.044(6) -0.003(4)
F21 0.32(4) 0.107(16) 0.24(3) -0.013(16) 0.24(3) -0.061(19)
F22 0.23(3) 0.15(2) 0.112(16) -0.053(13) 0.047(16) -0.069(18)
F23 0.22(3) 0.110(19) 0.46(5) 0.01(2) 0.28(4) 0.010(18)
F24 0.18(2) 0.21(2) 0.056(9) -0.002(11) 0.058(12) 0.035(16)
F25 0.16(2) 0.087(14) 0.114(13) -0.006(10) 0.036(13) 0.062(14)
F26 0.127(18) 0.061(12) 0.096(13) -0.007(9) 0.036(13) 0.006(10)
P3 0.065(6) 0.072(6) 0.067(6) -0.014(4) 0.026(5) -0.019(5)
F31 0.095(14) 0.16(2) 0.29(3) 0.13(2) 0.117(19) 0.071(15)
F32 0.119(13) 0.109(14) 0.148(14) -0.017(10) 0.078(11) 0.046(10)
F33 0.069(15) 0.56(6) 0.041(11) 0.00(2) -0.006(10) 0.00(2)
F34 0.14(2) 0.116(17) 0.16(2) -0.030(15) 0.112(19) -0.005(15)
F35 0.101(15) 0.118(16) 0.102(14) 0.003(10) 0.068(13) -0.023(11)
F36 0.103(14) 0.24(3) 0.081(12) -0.084(14) 0.058(11) -0.039(15)
P4 0.049(5) 0.087(7) 0.060(5) -0.002(4) 0.029(4) 0.004(4)
F41 0.081(13) 0.19(2) 0.089(14) -0.019(12) 0.057(12) 0.015(12)
F42 0.22(3) 0.049(10) 0.31(3) -0.030(14) 0.21(3) -0.006(12)
F43 0.27(3) 0.062(12) 0.51(5) -0.044(19) 0.31(4) -0.018(15)
F44 0.11(2) 0.34(4) 0.112(18) 0.12(2) 0.030(16) 0.07(2)
F45 0.105(15) 0.089(13) 0.170(19) -0.003(12) 0.098(15) 0.044(11)
F46 0.101(14) 0.170(18) 0.073(11) -0.022(11) 0.036(10) -0.012(13)

loop_
_atom_type_symbol
_atom_type_description
_atom_type_scat_dispersion_real
_atom_type_scat_dispersion_imag
_atom_type_scat_source
C C 0.0033 0.0016 'International Tables Vol C Tables 4.2.6.8 and 6.1.1.4'
H H 0.0000 0.0000 'International Tables Vol C Tables 4.2.6.8 and 6.1.1.4'
N N 0.0061 0.0033 'International Tables Vol C Tables 4.2.6.8 and 6.1.1.4'
F F 0.0171 0.0103 'International Tables Vol C Tables 4.2.6.8 and 6.1.1.4'
P P 0.1023 0.0942 'International Tables Vol C Tables 4.2.6.8 and 6.1.1.4'
Rh Rh -1.1178 0.9187 'International Tables Vol C Tables 4.2.6.8 and 6.1.1.4'

loop_
_geom_angle_atom_site_label_1
_geom_angle_atom_site_label_2
_geom_angle_atom_site_label_3
_geom_angle
_geom_angle_site_symmetry_1
_geom_angle_site_symmetry_3
_geom_angle_publ_flag
C49 Rh1 C41 82.1(8) . . ?
C49 Rh1 C5 159.9(9) . . ?
C41 Rh1 C5 92.8(10) . . ?
C49 Rh1 C4 96.4(10) . . ?
C41 Rh1 C4 163.5(10) . . ?
C5 Rh1 C4 82.9(11) . . ?
C49 Rh1 C23 94.9(8) . . ?
C41 Rh1 C23 156.1(10) . . ?
C5 Rh1 C23 97.3(10) . . ?
C4 Rh1 C23 40.3(9) . . ?
C49 Rh1 C21 160.3(8) . . ?
C41 Rh1 C21 93.6(8) . . ?
C5 Rh1 C21 38.9(7) . . ?
C4 Rh1 C21 93.0(8) . . ?
C23 Rh1 C21 81.2(7) . . ?
C43 N1 C13 111(2) . . ?
C43 N1 C42 122(3) . . ?
C13 N1 C42 127(3) . . ?
C43 N2 C7 111(3) . . ?
C43 N2 C16 123(2) . . ?
C7 N2 C16 126(2) . . ?
C49 N3 C29 115(2) . . ?
C49 N3 C6 122(2) . . ?
C29 N3 C6 124(2) . . ?
C14 N4 C49 113(2) . . ?
C14 N4 C20 123(2) . . ?
C49 N4 C20 124(2) . . ?
C41 N5 C24 115(2) . . ?
C41 N5 C9 124(2) . . ?
C24 N5 C9 122(2) . . ?
C41 N6 C1 128(2) . . ?
C41 N6 C31 104(2) . . ?
C1 N6 C31 127(3) . . ?
N6 C1 C10 105(2) . . ?
C5 C2 C26 127(3) . . ?
C9 C3 C6 115(2) . . ?
C9 C3 C16 110.2(19) . . ?
C6 C3 C16 97.3(18) . . ?
C9 C3 C12 109.9(19) . . ?
C6 C3 C12 114(2) . . ?
C16 C3 C12 110.2(17) . . ?
C26 C4 C23 116(2) . . ?
C26 C4 Rh1 116(2) . . ?
C23 C4 Rh1 70.3(14) . . ?
C21 C5 C2 115(2) . . ?
C21 C5 Rh1 72.5(10) . . ?
C2 C5 Rh1 104.4(19) . . ?
C3 C6 N3 113.1(17) . . ?
C13 C7 N2 108(3) . . ?
C3 C9 N5 118(2) . . ?
C17 C10 C1 104.7(18) . . ?
C7 C13 N1 105(2) . . ?
C29 C14 N4 110(2) . . ?
N2 C16 C3 119(2) . . ?
C25 C17 C10 111(2) . . ?
C20 C18 C19 115(3) . . ?
C18 C19 C30 117(2) . . ?
C18 C20 N4 120(3) . . ?
C40 C22 C21 123(3) . . ?
C4 C23 C40 122(2) . . ?
C4 C23 Rh1 69.4(13) . . ?
C40 C23 Rh1 112.8(13) . . ?
C31 C24 N5 106(2) . . ?
C4 C26 C2 107(2) . . ?
C44 C27 C32 118(5) . . ?
C14 C29 N3 103(2) . . ?
C24 C31 N6 109(3) . . ?
C42 C32 C27 149(7) . . ?
N5 C41 N6 106(2) . . ?
N5 C41 Rh1 130.2(17) . . ?
N6 C41 Rh1 123(2) . . ?
C32 C42 N1 105(5) . . ?
N3 C49 N4 100(2) . . ?
N3 C49 Rh1 126.4(18) . . ?
N4 C49 Rh1 133.5(19) . . ?
N1 C43 N2 103.5(19) . . ?
C22 C40 C23 114.3(18) . . ?
C5 C21 C22 124(3) . . ?
C5 C21 Rh1 68.7(9) . . ?
C22 C21 Rh1 106.4(14) . . ?
C103 Rh2 C90 86.7(10) . . ?
C103 Rh2 C54 162.9(12) . . ?
C90 Rh2 C54 93.6(8) . . ?
C103 Rh2 C69 164.1(12) . . ?
C90 Rh2 C69 94.8(7) . . ?
C54 Rh2 C69 32.9(8) . . ?
C103 Rh2 C85 95.5(11) . . ?
C90 Rh2 C85 168.3(8) . . ?
C54 Rh2 C85 81.0(8) . . ?
C69 Rh2 C85 86.3(8) . . ?
C103 Rh2 C58 91.5(13) . . ?
C90 Rh2 C58 156.8(12) . . ?
C54 Rh2 C58 94.8(11) . . ?
C69 Rh2 C58 80.9(11) . . ?
C85 Rh2 C58 34.9(11) . . ?
C72 N7 C68 102(3) . . ?
C72 N7 C62 129(3) . . ?
C68 N7 C62 129(2) . . ?
C103 N8 C82 114(2) . . ?
C103 N8 C87 127(2) . . ?
C82 N8 C87 119(2) . . ?
C72 N9 C73 134(3) . . ?
C72 N9 C74 94(3) . . ?
C73 N9 C74 132(3) . . ?
C90 N10 C52 126(2) . . ?
C90 N10 C59 107.6(19) . . ?
C52 N10 C59 126.0(19) . . ?
C53 N11 C61 131(3) . . ?
C53 N11 C90 104(2) . . ?
C61 N11 C90 125(2) . . ?
C51 N12 C71 126(2) . . ?
C51 N12 C103 127(2) . . ?
C71 N12 C103 107(2) . . ?
N12 C51 C86 125(2) . . ?
N10 C52 C56 122(2) . . ?
N11 C53 C59 110(3) . . ?
C69 C54 C92 129(2) . . ?
C69 C54 Rh2 75.5(15) . . ?
C92 C54 Rh2 113(2) . . ?
C52 C56 C67 120(3) . . ?
C85 C58 C66 125(3) . . ?
C85 C58 Rh2 71.7(19) . . ?
C66 C58 Rh2 105(2) . . ?
N10 C59 C53 108.3(19) . . ?
N11 C61 C86 117(2) . . ?
N7 C62 C86 114(2) . . ?
C66 C64 C69 112.0(16) . . ?
C58 C66 C64 120(2) . . ?
C65 C67 C56 123(4) . . ?
C74 C68 N7 109(2) . . ?
C74 C68 C72 71.9(19) . . ?
N7 C68 C72 36.6(15) . . ?
C54 C69 C64 128(2) . . ?
C54 C69 Rh2 71.6(15) . . ?
C64 C69 Rh2 110.3(12) . . ?
N12 C71 C82 117(3) . . ?
N7 C72 N9 123(3) . . ?
N7 C72 C68 41.7(17) . . ?
N9 C72 C68 81(2) . . ?
N7 C72 C74 80(2) . . ?
N9 C72 C74 43.3(16) . . ?
C68 C72 C74 38.0(12) . . ?
N9 C73 C80 116(2) . . ?
C68 C74 N9 113(3) . . ?
C68 C74 C72 70(2) . . ?
N9 C74 C72 42.6(17) . . ?
C75 C76 C80 125(6) . . ?
C73 C80 C76 102.7(18) . . ?
N8 C87 C81 112(2) . . ?
C87 C81 C84 109(3) . . ?
C71 C82 N8 97(3) . . ?
C83 C84 C81 114(4) . . ?
C58 C85 C91 135(3) . . ?
C58 C85 Rh2 73.5(19) . . ?
C91 C85 Rh2 102.7(15) . . ?
C57 C86 C51 108(2) . . ?
C57 C86 C62 113(2) . . ?
C51 C86 C62 107(2) . . ?
C57 C86 C61 112(2) . . ?
C51 C86 C61 111(2) . . ?
C62 C86 C61 107(2) . . ?
N10 C90 N11 109.7(19) . . ?
N10 C90 Rh2 130.3(15) . . ?
N11 C90 Rh2 119.4(16) . . ?
C92 C91 C85 125(2) . . ?
C91 C92 C54 108(2) . . ?
N8 C103 N12 104(2) . . ?
N8 C103 Rh2 126(2) . . ?
N12 C103 Rh2 126(2) . . ?
F11 P1 F14 163(2) . . ?
F11 P1 F15 90.9(13) . . ?
F14 P1 F15 87.0(12) . . ?
F11 P1 F16 90.1(17) . . ?
F14 P1 F16 107.1(18) . . ?
F15 P1 F16 88.2(13) . . ?
F11 P1 F13 80.5(18) . . ?
F14 P1 F13 82(2) . . ?
F15 P1 F13 89.9(16) . . ?
F16 P1 F13 170(2) . . ?
F11 P1 F12 86.8(14) . . ?
F14 P1 F12 95.7(14) . . ?
F15 P1 F12 177.2(17) . . ?
F16 P1 F12 90.2(13) . . ?
F13 P1 F12 91.3(16) . . ?
F23 P2 F21 167(2) . . ?
F23 P2 F24 95(2) . . ?
F21 P2 F24 72.6(15) . . ?
F23 P2 F25 88.7(15) . . ?
F21 P2 F25 87.2(16) . . ?
F24 P2 F25 86.4(12) . . ?
F23 P2 F22 101(2) . . ?
F21 P2 F22 91.5(18) . . ?
F24 P2 F22 163.9(17) . . ?
F25 P2 F22 95.5(15) . . ?
F23 P2 F26 92.0(13) . . ?
F21 P2 F26 91.2(15) . . ?
F24 P2 F26 89.8(12) . . ?
F25 P2 F26 176.2(12) . . ?
F22 P2 F26 88.0(14) . . ?
F33 P3 F36 170(2) . . ?
F33 P3 F35 88.1(15) . . ?
F36 P3 F35 88.4(13) . . ?
F33 P3 F34 91.9(16) . . ?
F36 P3 F34 91.1(14) . . ?
F35 P3 F34 177.1(14) . . ?
F33 P3 F31 87(2) . . ?
F36 P3 F31 84.5(17) . . ?
F35 P3 F31 92.8(12) . . ?
F34 P3 F31 84.3(14) . . ?
F33 P3 F32 99.6(19) . . ?
F36 P3 F32 89.4(14) . . ?
F35 P3 F32 88.4(13) . . ?
F34 P3 F32 94.5(13) . . ?
F31 P3 F32 173.8(16) . . ?
F43 P4 F42 178.3(16) . . ?
F43 P4 F44 85(2) . . ?
F42 P4 F44 94.1(19) . . ?
F43 P4 F45 86.2(12) . . ?
F42 P4 F45 92.4(12) . . ?
F44 P4 F45 91.6(15) . . ?
F43 P4 F41 91.4(13) . . ?
F42 P4 F41 90.0(12) . . ?
F44 P4 F41 93.4(14) . . ?
F45 P4 F41 174.2(13) . . ?
F43 P4 F46 93.0(19) . . ?
F42 P4 F46 87.9(14) . . ?
F44 P4 F46 177.8(19) . . ?
F45 P4 F46 87.4(12) . . ?
F41 P4 F46 87.5(12) . . ?

loop_
_geom_bond_atom_site_label_1
_geom_bond_atom_site_label_2
_geom_bond_distance
_geom_bond_site_symmetry_2
_geom_bond_publ_flag
Rh1 C49 2.02(2) . ?
Rh1 C41 2.08(3) . ?
Rh1 C5 2.175(19) . ?
Rh1 C4 2.18(3) . ?
Rh1 C23 2.193(19) . ?
Rh1 C21 2.227(14) . ?
N1 C43 1.33(3) . ?
N1 C13 1.40(4) . ?
N1 C42 1.57(5) . ?
N2 C43 1.34(3) . ?
N2 C7 1.36(4) . ?
N2 C16 1.51(4) . ?
N3 C49 1.33(3) . ?
N3 C29 1.37(3) . ?
N3 C6 1.62(3) . ?
N4 C14 1.31(3) . ?
N4 C49 1.34(3) . ?
N4 C20 1.50(4) . ?
N5 C41 1.17(3) . ?
N5 C24 1.44(3) . ?
N5 C9 1.50(3) . ?
N6 C41 1.42(3) . ?
N6 C1 1.44(3) . ?
N6 C31 1.45(4) . ?
C1 C10 1.69(4) . ?
C2 C5 1.50(4) . ?
C2 C26 1.50(5) . ?
C3 C9 1.48(3) . ?
C3 C6 1.55(3) . ?
C3 C16 1.55(3) . ?
C3 C12 1.58(3) . ?
C4 C26 1.48(4) . ?
C4 C23 1.51(4) . ?
C5 C21 1.47(2) . ?
C7 C13 1.29(4) . ?
C10 C17 1.55(3) . ?
C14 C29 1.31(3) . ?
C17 C25 1.48(4) . ?
C18 C20 1.38(4) . ?
C18 C19 1.48(3) . ?
C19 C30 1.59(4) . ?
C22 C40 1.32(3) . ?
C22 C21 1.64(3) . ?
C23 C40 1.58(3) . ?
C24 C31 1.22(4) . ?
C27 C44 1.50(4) . ?
C27 C32 1.75(10) . ?
C32 C42 1.01(13) . ?
Rh2 C103 2.00(3) . ?
Rh2 C90 2.04(2) . ?
Rh2 C54 2.18(3) . ?
Rh2 C69 2.220(16) . ?
Rh2 C85 2.23(2) . ?
Rh2 C58 2.25(4) . ?
N7 C72 1.22(4) . ?
N7 C68 1.36(3) . ?
N7 C62 1.37(3) . ?
N8 C103 1.37(3) . ?
N8 C82 1.46(3) . ?
N8 C87 1.47(2) . ?
N9 C72 1.37(4) . ?
N9 C73 1.39(4) . ?
N9 C74 1.39(3) . ?
N10 C90 1.33(3) . ?
N10 C52 1.37(3) . ?
N10 C59 1.38(3) . ?
N11 C53 1.32(3) . ?
N11 C61 1.36(3) . ?
N11 C90 1.52(3) . ?
N12 C51 1.25(3) . ?
N12 C71 1.35(4) . ?
N12 C103 1.38(4) . ?
C51 C86 1.57(4) . ?
C52 C56 1.46(4) . ?
C53 C59 1.44(4) . ?
C54 C69 1.25(3) . ?
C54 C92 1.50(3) . ?
C56 C67 1.53(5) . ?
C57 C86 1.49(4) . ?
C58 C85 1.34(5) . ?
C58 C66 1.41(4) . ?
C61 C86 1.61(3) . ?
C62 C86 1.59(4) . ?
C64 C66 1.52(3) . ?
C64 C69 1.53(2) . ?
C65 C67 1.51(5) . ?
C68 C74 1.31(4) . ?
C68 C72 2.00(4) . ?
C71 C82 1.34(4) . ?
C72 C74 2.03(4) . ?
C73 C80 1.50(3) . ?
C75 C76 1.33(7) . ?
C76 C80 1.76(4) . ?
C87 C81 1.56(4) . ?
C81 C84 1.64(5) . ?
C83 C84 1.30(6) . ?
C85 C91 1.57(3) . ?
C91 C92 1.47(3) . ?
P1 F11 1.492(19) . ?
P1 F14 1.52(2) . ?
P1 F15 1.528(18) . ?
P1 F16 1.53(2) . ?
P1 F13 1.55(2) . ?
P1 F12 1.59(2) . ?
P2 F23 1.46(2) . ?
P2 F21 1.55(2) . ?
P2 F24 1.566(19) . ?
P2 F25 1.57(2) . ?
P2 F22 1.61(3) . ?
P2 F26 1.63(2) . ?
P3 F33 1.45(2) . ?
P3 F36 1.51(2) . ?
P3 F35 1.53(2) . ?
P3 F34 1.56(2) . ?
P3 F31 1.56(3) . ?
P3 F32 1.61(2) . ?
P4 F43 1.44(2) . ?
P4 F42 1.56(2) . ?
P4 F44 1.56(2) . ?
P4 F45 1.575(17) . ?
P4 F41 1.64(2) . ?
P4 F46 1.67(2) . ?
